data_4127873
loop_
_publ_author_name
'Eymann, L\'eonard Y M'
'Varava, Paul'
'Shved, Andrei M.'
'Curchod, Basile F. E.'
'Liu, Yizhu'
'Planes, Oph\'elie M'
'Sienkiewicz, Andrzej'
'Scopelliti, Rosario'
'Fadaei Tirani, Farzaneh'
'Severin, Kay'

_publ_section_title
;
 Synthesis of Organic Super-Electron-Donors by Reaction of Nitrous Oxide
 with N-Heterocyclic Olefins.
;
_journal_issue 43
_journal_name_full 'Journal of the American Chemical Society'
_journal_page_first 17112
_journal_page_last 17116
_journal_paper_doi 10.1021/jacs.9b10660
_journal_volume 141
_journal_year 2019
_chemical_formula_moiety 'C40 H42 N6'
_chemical_formula_sum 'C40 H42 N6'
_chemical_formula_weight 606.79
_space_group_crystal_system monoclinic
_space_group_IT_number 14
_space_group_name_Hall '-P 2yn'
_space_group_name_H-M_alt 'P 1 21/n 1'
_symmetry_space_group_name_Hall '-P 2yn'
_symmetry_space_group_name_H-M 'P 1 21/n 1'
_atom_sites_solution_hydrogens mixed
_atom_sites_solution_primary dual
_atom_sites_solution_secondary difmap
_audit_creation_method SHELXL-2018/3
_cell_angle_alpha 90
_cell_angle_beta 91.984(2)
_cell_angle_gamma 90
_cell_formula_units_Z 2
_cell_length_a 7.56119(15)
_cell_length_b 11.3903(2)
_cell_length_c 20.3054(5)
_cell_measurement_reflns_used 5051
_cell_measurement_temperature 140.00(10)
_cell_measurement_theta_max 72.9980
_cell_measurement_theta_min 4.3250
_cell_volume 1747.74(6)
_computing_cell_refinement 'CrysAlisPro 1.171.40.53 (Rigaku OD, 2019)'
_computing_data_collection 'CrysAlisPro 1.171.40.53 (Rigaku OD, 2019)'
_computing_data_reduction 'CrysAlisPro 1.171.40.53 (Rigaku OD, 2019)'
_computing_molecular_graphics 'Mercury 4.1.2 (CCDC, 2019)'
_computing_publication_material 'CIFTab (Sheldrick, 2015)'
_computing_structure_refinement 'SHELXL-2018/3 (Sheldrick, 2018)'
_computing_structure_solution 'SHELXT 2018/2 (Sheldrick, 2018)'
_diffrn_ambient_environment N~2~
_diffrn_ambient_temperature 140.00(10)
_diffrn_detector 'CCD plate'
_diffrn_detector_area_resol_mean 10.2665
_diffrn_detector_type Atlas
_diffrn_measured_fraction_theta_full 1.000
_diffrn_measured_fraction_theta_max 0.988
_diffrn_measurement_details
;
List of Runs (angles in degrees, time in seconds):

  # Type    Start    End  Width  t~exp~   \w     \q     \k     \f   Frames
--------------------------------------------------------------------------
  1  \w    -67.00  22.00   1.00    8.89    --  -43.01  37.00 -60.00   89
  2  \w   -117.00 -21.00   1.00    8.89    --  -43.01 -37.00 120.00   96
  3  \w   -110.00 -82.00   1.00    8.89    --  -43.01 -99.00 -90.00   28
  4  \w   -123.00 -96.00   1.00    8.89    --  -43.01 -99.00-150.00   27
  5  \w     55.00  82.00   1.00    8.89    --   43.01-125.00-180.00   27
  6  \w     10.00  83.00   1.00    8.89    --   43.01 -99.00  30.00   73
  7  \w     39.00 134.00   1.00   35.57    --  105.68 -30.00  30.00   95
  8  \w     48.00  75.00   1.00   35.57    --  105.68-125.00  30.00   27
  9  \w     81.00 177.00   1.00   35.57    --  105.68  45.00-150.00   96
 10  \w     37.00 131.00   1.00   35.57    --  105.68 -77.00  60.00   94
 11  \w     29.00 144.00   1.00   35.57    --  105.68 -15.00-150.00  115
 12  \w     78.00 118.00   1.00   35.57    --  105.68-125.00  30.00   40
 13  \w    107.00 174.00   1.00   35.57    --  105.68 125.00 150.00   67
 14  \w    122.00 176.00   1.00   35.57    --  105.68 125.00 -30.00   54
 15  \w    103.00 132.00   1.00   35.57    --  105.68 -61.00 120.00   29
 16  \w     74.00 101.00   1.00   35.57    --  105.68 -94.00-120.00   27
 17  \w     93.00 118.00   1.00   35.57    --  105.68-125.00-180.00   25
 18  \w     34.00 111.00   1.00   35.57    --  105.68 -45.00-150.00   77
;
_diffrn_measurement_device 'four-circle diffractometer'
_diffrn_measurement_device_type 'SuperNova, Dual, Cu at home/near, Atlas'
_diffrn_measurement_method '\w scans'
_diffrn_radiation_monochromator mirror
_diffrn_radiation_probe x-ray
_diffrn_radiation_type 'Cu K\a'
_diffrn_radiation_wavelength 1.54184
_diffrn_reflns_av_R_equivalents 0.0197
_diffrn_reflns_av_unetI/netI 0.0164
_diffrn_reflns_Laue_measured_fraction_full 1.000
_diffrn_reflns_Laue_measured_fraction_max 0.988
_diffrn_reflns_limit_h_max 5
_diffrn_reflns_limit_h_min -9
_diffrn_reflns_limit_k_max 14
_diffrn_reflns_limit_k_min -13
_diffrn_reflns_limit_l_max 24
_diffrn_reflns_limit_l_min -24
_diffrn_reflns_number 11884
_diffrn_reflns_point_group_measured_fraction_full 1.000
_diffrn_reflns_point_group_measured_fraction_max 0.988
_diffrn_reflns_theta_full 67.684
_diffrn_reflns_theta_max 73.523
_diffrn_reflns_theta_min 4.357
_diffrn_source 'micro-focus sealed X-ray tube'
_diffrn_source_type 'SuperNova (Cu) X-ray Source'
_exptl_absorpt_coefficient_mu 0.533
_exptl_absorpt_correction_T_max 0.966
_exptl_absorpt_correction_T_min 0.898
_exptl_absorpt_correction_type analytical
_exptl_absorpt_process_details
;
CrysAlisPro 1.171.40.53 (Rigaku Oxford Diffraction, 2019)
Analytical numeric absorption correction using a multifaceted crystal
model based on expressions derived by R.C. Clark & J.S. Reid.
(Clark, R. C. & Reid, J. S. (1995). Acta Cryst. A51, 887-897)
Empirical absorption correction using spherical harmonics,
 implemented in SCALE3 ABSPACK scaling algorithm.
;
_exptl_crystal_colour 'clear intense orange'
_exptl_crystal_density_diffrn 1.153
_exptl_crystal_description plate
_exptl_crystal_F_000 648
_exptl_crystal_size_max 0.385
_exptl_crystal_size_mid 0.126
_exptl_crystal_size_min 0.093
_refine_diff_density_max 0.213
_refine_diff_density_min -0.171
_refine_diff_density_rms 0.034
_refine_ls_extinction_coef 0.0017(3)
_refine_ls_extinction_expression Fc^*^=kFc[1+0.001xFc^2^\l^3^/sin(2\q)]^-1/4^
_refine_ls_extinction_method 'SHELXL-2018/3 (Sheldrick 2018)'
_refine_ls_goodness_of_fit_ref 1.019
_refine_ls_hydrogen_treatment mixed
_refine_ls_matrix_type full
_refine_ls_number_parameters 273
_refine_ls_number_reflns 3472
_refine_ls_number_restraints 0
_refine_ls_restrained_S_all 1.019
_refine_ls_R_factor_all 0.0420
_refine_ls_R_factor_gt 0.0355
_refine_ls_shift/su_max 0.000
_refine_ls_shift/su_mean 0.000
_refine_ls_structure_factor_coef Fsqd
_refine_ls_weighting_details 'w=1/[\s^2^(Fo^2^)+(0.0525P)^2^+0.3281P] where P=(Fo^2^+2Fc^2^)/3'
_refine_ls_weighting_scheme calc
_refine_ls_wR_factor_gt 0.0933
_refine_ls_wR_factor_ref 0.0987
_reflns_Friedel_coverage 0.000
_reflns_number_gt 3005
_reflns_number_total 3472
_reflns_threshold_expression 'I > 2\s(I)'
_cod_data_source_file ja9b10660_si_003.cif
_cod_data_source_block pv052
_cod_original_cell_volume 1747.73(7)
_cod_database_code 4127873
_shelx_shelxl_version_number 2018/3
_shelx_space_group_comment
;
The symmetry employed for this shelxl refinement is uniquely defined
by the following loop, which should always be used as a source of
symmetry information in preference to the above space-group names.
They are only intended as comments.
;
_shelx_estimated_absorpt_t_min 0.821
_shelx_estimated_absorpt_t_max 0.952

loop_
_space_group_symop_operation_xyz
'x, y, z'
'-x+1/2, y+1/2, -z+1/2'
'-x, -y, -z'
'x-1/2, -y-1/2, z-1/2'

loop_
_atom_site_label
_atom_site_type_symbol
_atom_site_fract_x
_atom_site_fract_y
_atom_site_fract_z
_atom_site_U_iso_or_equiv
_atom_site_adp_type
_atom_site_occupancy
_atom_site_site_symmetry_order
_atom_site_calc_flag
_atom_site_refinement_flags_posn
_atom_site_refinement_flags_adp
_atom_site_refinement_flags_occupancy
N1 N 0.24071(12) 0.52690(8) 0.34909(4) 0.0314(2) Uani 1 1 d . . .
C1 C 0.35747(13) 0.60659(9) 0.37854(5) 0.0269(2) Uani 1 1 d . . .
N2 N 0.36328(12) 0.69977(8) 0.33454(4) 0.0337(2) Uani 1 1 d . . .
C2 C 0.25672(17) 0.67439(13) 0.27897(6) 0.0460(3) Uani 1 1 d . . .
H2 H 0.249(2) 0.7302(16) 0.2432(9) 0.062(5) Uiso 1 1 d . . .
N3 N 0.44653(10) 0.49932(7) 0.47454(4) 0.02413(19) Uani 1 1 d . . .
C3 C 0.18056(17) 0.57084(13) 0.28792(6) 0.0439(3) Uani 1 1 d . . .
H3 H 0.097(2) 0.5242(14) 0.2594(8) 0.053(4) Uiso 1 1 d . . .
C4 C 0.45273(13) 0.59913(9) 0.43693(5) 0.0258(2) Uani 1 1 d . . .
H4 H 0.5307(17) 0.6647(11) 0.4495(6) 0.031(3) Uiso 1 1 d . . .
C5 C 0.16884(13) 0.42454(10) 0.37913(5) 0.0289(2) Uani 1 1 d . . .
C6 C 0.00230(14) 0.43293(11) 0.40655(5) 0.0363(3) Uani 1 1 d . . .
C7 C -0.06627(17) 0.33248(13) 0.43528(6) 0.0449(3) Uani 1 1 d . . .
H7 H -0.181(2) 0.3379(14) 0.4565(8) 0.058(4) Uiso 1 1 d . . .
C8 C 0.02682(19) 0.22864(13) 0.43615(7) 0.0483(3) Uani 1 1 d . . .
H8 H -0.020(2) 0.1571(15) 0.4567(9) 0.065(5) Uiso 1 1 d . . .
C9 C 0.19170(18) 0.22252(11) 0.40851(6) 0.0434(3) Uani 1 1 d . . .
H9 H 0.260(2) 0.1477(15) 0.4090(8) 0.059(4) Uiso 1 1 d . . .
C10 C 0.26644(15) 0.32093(10) 0.38002(5) 0.0329(2) Uani 1 1 d . . .
C11 C -0.09796(18) 0.54651(14) 0.40740(7) 0.0529(4) Uani 1 1 d . . .
H11A H -0.161237 0.557673 0.364923 0.063 Uiso 0.811(17) 1 calc R U P
H11B H -0.015020 0.611580 0.415141 0.063 Uiso 0.811(17) 1 calc R U P
H11C H -0.183111 0.544504 0.442684 0.063 Uiso 0.811(17) 1 calc R U P
H11D H -0.078342 0.584832 0.450242 0.063 Uiso 0.189(17) 1 calc R U P
H11E H -0.224559 0.530924 0.400024 0.063 Uiso 0.189(17) 1 calc R U P
H11F H -0.056467 0.598000 0.372481 0.063 Uiso 0.189(17) 1 calc R U P
C12 C 0.45046(17) 0.31709(12) 0.35455(7) 0.0427(3) Uani 1 1 d . . .
H12A H 0.456(2) 0.3622(15) 0.3118(9) 0.059(4) Uiso 1 1 d . . .
H12B H 0.490(2) 0.2332(15) 0.3461(8) 0.055(4) Uiso 1 1 d . . .
H12C H 0.532(2) 0.3530(15) 0.3882(9) 0.061(5) Uiso 1 1 d . . .
C13 C 0.47758(15) 0.79878(10) 0.34267(5) 0.0339(3) Uani 1 1 d . . .
C14 C 0.62752(16) 0.80592(11) 0.30461(6) 0.0386(3) Uani 1 1 d . . .
C15 C 0.73870(19) 0.90233(13) 0.31427(7) 0.0491(3) Uani 1 1 d . . .
H15 H 0.848(2) 0.9071(14) 0.2886(8) 0.057(4) Uiso 1 1 d . . .
C16 C 0.7031(2) 0.98675(13) 0.36061(8) 0.0533(4) Uani 1 1 d . . .
H16 H 0.784(2) 1.0526(16) 0.3684(9) 0.066(5) Uiso 1 1 d . . .
C17 C 0.5538(2) 0.97789(12) 0.39759(7) 0.0502(3) Uani 1 1 d . . .
H17 H 0.527(2) 1.0382(16) 0.4305(9) 0.061(5) Uiso 1 1 d . . .
C18 C 0.43701(17) 0.88462(10) 0.38885(6) 0.0415(3) Uani 1 1 d . . .
C19 C 0.6688(2) 0.71314(13) 0.25490(7) 0.0487(3) Uani 1 1 d . . .
H19A H 0.636(2) 0.6331(16) 0.2706(8) 0.060(5) Uiso 1 1 d . . .
H19B H 0.609(2) 0.7282(17) 0.2115(10) 0.075(5) Uiso 1 1 d . . .
H19C H 0.798(3) 0.7092(16) 0.2470(9) 0.070(5) Uiso 1 1 d . . .
C20 C 0.2711(2) 0.87626(13) 0.42765(8) 0.0559(4) Uani 1 1 d . . .
H20A H 0.278185 0.807266 0.456452 0.067 Uiso 0.855(18) 1 calc R U P
H20B H 0.168182 0.868919 0.397245 0.067 Uiso 0.855(18) 1 calc R U P
H20C H 0.259067 0.947158 0.454465 0.067 Uiso 0.855(18) 1 calc R U P
H20D H 0.192104 0.941629 0.415656 0.067 Uiso 0.145(18) 1 calc R U P
H20E H 0.302108 0.879976 0.474863 0.067 Uiso 0.145(18) 1 calc R U P
H20F H 0.211222 0.801737 0.417644 0.067 Uiso 0.145(18) 1 calc R U P

loop_
_atom_site_aniso_label
_atom_site_aniso_U_11
_atom_site_aniso_U_22
_atom_site_aniso_U_33
_atom_site_aniso_U_23
_atom_site_aniso_U_13
_atom_site_aniso_U_12
N1 0.0307(4) 0.0382(5) 0.0249(4) 0.0058(4) -0.0040(3) -0.0054(4)
C1 0.0263(5) 0.0283(5) 0.0261(5) 0.0045(4) 0.0025(4) 0.0005(4)
N2 0.0354(5) 0.0356(5) 0.0300(5) 0.0122(4) -0.0016(4) -0.0023(4)
C2 0.0449(7) 0.0591(8) 0.0335(6) 0.0201(6) -0.0087(5) -0.0055(6)
N3 0.0251(4) 0.0256(4) 0.0216(4) 0.0003(3) -0.0001(3) 0.0000(3)
C3 0.0421(6) 0.0594(8) 0.0294(6) 0.0116(5) -0.0106(5) -0.0099(6)
C4 0.0271(5) 0.0243(5) 0.0258(5) 0.0022(4) 0.0011(4) -0.0017(4)
C5 0.0284(5) 0.0355(5) 0.0226(5) 0.0000(4) -0.0025(4) -0.0068(4)
C6 0.0280(5) 0.0500(7) 0.0306(5) 0.0011(5) -0.0019(4) -0.0037(5)
C7 0.0343(6) 0.0631(8) 0.0375(6) 0.0026(6) 0.0042(5) -0.0147(6)
C8 0.0559(8) 0.0469(7) 0.0423(7) 0.0033(6) 0.0036(6) -0.0220(6)
C9 0.0547(7) 0.0335(6) 0.0417(6) -0.0035(5) -0.0013(5) -0.0063(5)
C10 0.0354(6) 0.0363(6) 0.0269(5) -0.0071(4) -0.0007(4) -0.0053(4)
C11 0.0374(7) 0.0678(9) 0.0536(8) 0.0074(7) 0.0045(6) 0.0133(6)
C12 0.0369(6) 0.0479(7) 0.0434(7) -0.0151(6) 0.0037(5) 0.0015(5)
C13 0.0377(6) 0.0304(5) 0.0337(5) 0.0119(4) 0.0021(4) 0.0004(4)
C14 0.0415(6) 0.0386(6) 0.0358(6) 0.0091(5) 0.0053(5) -0.0007(5)
C15 0.0480(7) 0.0487(7) 0.0512(8) 0.0099(6) 0.0114(6) -0.0106(6)
C16 0.0636(9) 0.0405(7) 0.0560(8) 0.0067(6) 0.0037(7) -0.0157(6)
C17 0.0700(9) 0.0323(6) 0.0489(7) 0.0037(5) 0.0090(6) -0.0008(6)
C18 0.0504(7) 0.0323(6) 0.0424(6) 0.0099(5) 0.0094(5) 0.0046(5)
C19 0.0520(8) 0.0523(8) 0.0424(7) 0.0004(6) 0.0121(6) 0.0000(6)
C20 0.0640(9) 0.0427(7) 0.0626(9) 0.0054(6) 0.0270(7) 0.0083(6)

loop_
_atom_type_symbol
_atom_type_description
_atom_type_scat_dispersion_real
_atom_type_scat_dispersion_imag
_atom_type_scat_source
C C 0.0181 0.0091 'International Tables Vol C Tables 4.2.6.8 and 6.1.1.4'
H H 0.0000 0.0000 'International Tables Vol C Tables 4.2.6.8 and 6.1.1.4'
N N 0.0311 0.0180 'International Tables Vol C Tables 4.2.6.8 and 6.1.1.4'

loop_
_exptl_crystal_face_index_h
_exptl_crystal_face_index_k
_exptl_crystal_face_index_l
_exptl_crystal_face_perp_dist
0 7 -4 0.0633
0 -7 4 0.0430
1 0 13 0.0239
-5 2 -1 0.1968
-1 0 13 0.0476
5 -2 0 0.1677
1 0 -13 0.0476
-2 -7 2 0.0838
0 1 -13 0.0624
2 6 5 0.1017
0 -6 -7 0.0482
-2 4 10 0.0913

loop_
_geom_angle_atom_site_label_1
_geom_angle_atom_site_label_2
_geom_angle_atom_site_label_3
_geom_angle
_geom_angle_site_symmetry_1
C1 N1 C3 109.32(9) .
C1 N1 C5 126.48(8) .
C3 N1 C5 123.54(9) .
C4 C1 N1 129.86(9) .
C4 C1 N2 125.26(9) .
N1 C1 N2 104.86(8) .
C1 N2 C2 109.39(9) .
C1 N2 C13 124.19(9) .
C2 N2 C13 126.04(9) .
C3 C2 N2 108.34(10) .
N3 N3 C4 113.81(10) 3_666
C2 C3 N1 108.05(11) .
C1 C4 N3 120.46(9) .
C10 C5 C6 122.51(10) .
C10 C5 N1 119.16(9) .
C6 C5 N1 118.33(10) .
C7 C6 C5 117.67(12) .
C7 C6 C11 120.55(11) .
C5 C6 C11 121.75(11) .
C8 C7 C6 120.92(11) .
C7 C8 C9 120.32(12) .
C8 C9 C10 120.79(12) .
C9 C10 C5 117.78(11) .
C9 C10 C12 120.97(12) .
C5 C10 C12 121.16(10) .
C18 C13 C14 122.17(11) .
C18 C13 N2 119.01(10) .
C14 C13 N2 118.82(11) .
C15 C14 C13 117.75(12) .
C15 C14 C19 120.73(12) .
C13 C14 C19 121.51(11) .
C16 C15 C14 121.00(12) .
C15 C16 C17 120.18(13) .
C16 C17 C18 120.96(13) .
C17 C18 C13 117.91(12) .
C17 C18 C20 121.23(12) .
C13 C18 C20 120.86(12) .

loop_
_geom_bond_atom_site_label_1
_geom_bond_atom_site_label_2
_geom_bond_distance
_geom_bond_site_symmetry_2
N1 C1 1.3872(14) .
N1 C3 1.4003(14) .
N1 C5 1.4316(14) .
C1 C4 1.3685(14) .
C1 N2 1.3890(13) .
N2 C2 1.3939(15) .
N2 C13 1.4270(15) .
C2 C3 1.3278(19) .
N3 N3 1.2902(16) 3_666
N3 C4 1.3713(13) .
C5 C10 1.3917(16) .
C5 C6 1.3977(15) .
C6 C7 1.3925(18) .
C6 C11 1.4999(18) .
C7 C8 1.376(2) .
C8 C9 1.387(2) .
C9 C10 1.3903(17) .
C10 C12 1.5017(16) .
C13 C18 1.3962(17) .
C13 C14 1.3964(16) .
C14 C15 1.3927(18) .
C14 C19 1.5017(19) .
C15 C16 1.378(2) .
C16 C17 1.381(2) .
C17 C18 1.3888(19) .
C18 C20 1.5072(18) .

loop_
_geom_torsion_atom_site_label_1
_geom_torsion_atom_site_label_2
_geom_torsion_atom_site_label_3
_geom_torsion_atom_site_label_4
_geom_torsion
_geom_torsion_site_symmetry_1
C3 N1 C1 C4 -177.49(11) .
C5 N1 C1 C4 11.64(18) .
C3 N1 C1 N2 1.14(12) .
C5 N1 C1 N2 -169.73(10) .
C4 C1 N2 C2 176.76(11) .
N1 C1 N2 C2 -1.95(12) .
C4 C1 N2 C13 3.46(17) .
N1 C1 N2 C13 -175.25(10) .
C1 N2 C2 C3 2.09(15) .
C13 N2 C2 C3 175.25(11) .
N2 C2 C3 N1 -1.33(16) .
C1 N1 C3 C2 0.11(15) .
C5 N1 C3 C2 171.30(11) .
N1 C1 C4 N3 3.02(16) .
N2 C1 C4 N3 -175.35(9) .
N3 N3 C4 C1 174.67(10) 3_666
C1 N1 C5 C10 -84.30(13) .
C3 N1 C5 C10 106.05(13) .
C1 N1 C5 C6 95.69(13) .
C3 N1 C5 C6 -73.97(14) .
C10 C5 C6 C7 -0.35(16) .
N1 C5 C6 C7 179.67(10) .
C10 C5 C6 C11 177.64(11) .
N1 C5 C6 C11 -2.34(16) .
C5 C6 C7 C8 -0.38(18) .
C11 C6 C7 C8 -178.39(12) .
C6 C7 C8 C9 0.3(2) .
C7 C8 C9 C10 0.5(2) .
C8 C9 C10 C5 -1.22(17) .
C8 C9 C10 C12 175.41(12) .
C6 C5 C10 C9 1.13(16) .
N1 C5 C10 C9 -178.88(10) .
C6 C5 C10 C12 -175.49(10) .
N1 C5 C10 C12 4.49(15) .
C1 N2 C13 C18 -75.43(14) .
C2 N2 C13 C18 112.39(14) .
C1 N2 C13 C14 103.89(13) .
C2 N2 C13 C14 -68.29(16) .
C18 C13 C14 C15 0.41(18) .
N2 C13 C14 C15 -178.88(11) .
C18 C13 C14 C19 -179.70(12) .
N2 C13 C14 C19 1.01(17) .
C13 C14 C15 C16 1.0(2) .
C19 C14 C15 C16 -178.88(14) .
C14 C15 C16 C17 -1.2(2) .
C15 C16 C17 C18 -0.1(2) .
C16 C17 C18 C13 1.5(2) .
C16 C17 C18 C20 -178.21(14) .
C14 C13 C18 C17 -1.64(18) .
N2 C13 C18 C17 177.65(11) .
C14 C13 C18 C20 178.06(12) .
N2 C13 C18 C20 -2.64(18) .
